data_7208895
loop_
_publ_author_name
'Xia, Zhengqiang'
'Wei, Qing'
'Yang, Qi'
'Qiao, Chengfang'
'Chen, Sanping'
'Xie, Gang'
'Zhang, Guochun'
'Zhou, Chunsheng'
'Gao, Shengli'

_publ_section_title
;
 Lanthanide coordination compounds with 1H-benzimidazole-2-carboxylic
 acid: syntheses, structures and spectroscopic properties
;
_journal_issue 1
_journal_name_full CrystEngComm
_journal_page_first 86
_journal_paper_doi 10.1039/c2ce26120k
_journal_volume 15
_journal_year 2013
_chemical_formula_moiety 'C8 H6 N2 O2, 2(H2 O)'
_chemical_formula_sum 'C8 H10 N2 O4'
_chemical_formula_weight 198.18
_space_group_IT_number 14
_symmetry_cell_setting monoclinic
_symmetry_space_group_name_Hall '-P 2ybc'
_symmetry_space_group_name_H-M 'P 1 21/c 1'
_atom_sites_solution_hydrogens geom
_atom_sites_solution_primary direct
_atom_sites_solution_secondary difmap
_audit_creation_method SHELXL-97
_cell_angle_alpha 90.00
_cell_angle_beta 109.738(9)
_cell_angle_gamma 90.00
_cell_formula_units_Z 4
_cell_length_a 6.860(2)
_cell_length_b 7.368(2)
_cell_length_c 18.967(5)
_cell_measurement_reflns_used 313
_cell_measurement_temperature 296(2)
_cell_measurement_theta_max 24.28
_cell_measurement_theta_min 2.98
_cell_volume 902.4(4)
_computing_cell_refinement 'SAINT (Bruker, 2002)'
_computing_data_collection 'SMART (Bruker, 2002)'
_computing_data_reduction 'SAINT (Bruker, 2002)'
_computing_molecular_graphics 'ORTEP-3 (Farrugia, 1997)'
_computing_publication_material 'SHELXL-97 (Sheldrick, 2008)'
_computing_structure_refinement 'SHELXL-97 (Sheldrick, 2008)'
_computing_structure_solution 'SHELXS-97 (Sheldrick, 2008)'
_diffrn_ambient_temperature 296(2)
_diffrn_measured_fraction_theta_full 0.997
_diffrn_measured_fraction_theta_max 0.997
_diffrn_measurement_device_type 'Bruker APEX-II CCD'
_diffrn_measurement_method '\f and \w scans'
_diffrn_radiation_monochromator graphite
_diffrn_radiation_source 'fine-focus sealed tube'
_diffrn_radiation_type MoK\a
_diffrn_radiation_wavelength 0.71073
_diffrn_reflns_av_R_equivalents 0.0750
_diffrn_reflns_av_sigmaI/netI 0.0856
_diffrn_reflns_limit_h_max 8
_diffrn_reflns_limit_h_min -7
_diffrn_reflns_limit_k_max 8
_diffrn_reflns_limit_k_min -7
_diffrn_reflns_limit_l_max 20
_diffrn_reflns_limit_l_min -22
_diffrn_reflns_number 4373
_diffrn_reflns_theta_full 25.09
_diffrn_reflns_theta_max 25.09
_diffrn_reflns_theta_min 2.28
_diffrn_standards_number 0
_exptl_absorpt_coefficient_mu 0.119
_exptl_absorpt_correction_T_max 0.987
_exptl_absorpt_correction_T_min 0.981
_exptl_absorpt_correction_type empirical
_exptl_absorpt_process_details '(SADABS; Sheldrick, 1996)'
_exptl_crystal_colour yellow
_exptl_crystal_density_diffrn 1.459
_exptl_crystal_density_meas 1.459
_exptl_crystal_density_method 'not measured'
_exptl_crystal_description block
_exptl_crystal_F_000 416
_exptl_crystal_size_max 0.16
_exptl_crystal_size_mid 0.14
_exptl_crystal_size_min 0.11
_refine_diff_density_max 0.321
_refine_diff_density_min -0.408
_refine_diff_density_rms 0.070
_refine_ls_extinction_method none
_refine_ls_goodness_of_fit_ref 1.015
_refine_ls_hydrogen_treatment constr
_refine_ls_matrix_type full
_refine_ls_number_parameters 127
_refine_ls_number_reflns 1596
_refine_ls_number_restraints 0
_refine_ls_restrained_S_all 1.015
_refine_ls_R_factor_all 0.1331
_refine_ls_R_factor_gt 0.0696
_refine_ls_shift/su_max 0.000
_refine_ls_shift/su_mean 0.000
_refine_ls_structure_factor_coef Fsqd
_refine_ls_weighting_details 'calc w=1/[\s^2^(Fo^2^)+(0.0954P)^2^+0.1599P] where P=(Fo^2^+2Fc^2^)/3'
_refine_ls_weighting_scheme calc
_refine_ls_wR_factor_gt 0.1680
_refine_ls_wR_factor_ref 0.2105
_reflns_number_gt 812
_reflns_number_total 1596
_reflns_threshold_expression >2sigma(I)
_cod_data_source_file c2ce26120k.txt
_cod_data_source_block xb4184
_cod_original_sg_symbol_Hall '-P 2ybc '
_cod_original_sg_symbol_H-M P2(1)/c
_cod_database_code 7208895

loop_
_symmetry_equiv_pos_as_xyz
'x, y, z'
'-x, y+1/2, -z+1/2'
'-x, -y, -z'
'x, -y-1/2, z-1/2'

loop_
_atom_site_label
_atom_site_type_symbol
_atom_site_fract_x
_atom_site_fract_y
_atom_site_fract_z
_atom_site_U_iso_or_equiv
_atom_site_adp_type
_atom_site_occupancy
_atom_site_symmetry_multiplicity
_atom_site_calc_flag
_atom_site_refinement_flags
O1 O 0.6336(3) 0.9877(3) 0.10315(11) 0.0562(7) Uani 1 1 d .
O2 O 0.5353(3) 0.9099(3) 0.19975(11) 0.0594(7) Uani 1 1 d .
N1 N 0.1599(3) 0.7749(3) 0.09808(12) 0.0418(7) Uani 1 1 d .
H1A H 0.1638 0.7549 0.1432 0.050 Uiso 1 1 calc R
N2 N 0.2517(4) 0.8594(3) 0.00427(12) 0.0421(7) Uani 1 1 d .
H2 H 0.3240 0.9034 -0.0209 0.050 Uiso 1 1 calc R
C2 C 0.3107(4) 0.8511(4) 0.07848(15) 0.0396(8) Uani 1 1 d .
C3 C -0.0037(4) 0.7334(4) 0.03379(15) 0.0386(8) Uani 1 1 d .
C6 C -0.2636(5) 0.6853(4) -0.11041(17) 0.0512(9) Uani 1 1 d .
H6 H -0.3549 0.6677 -0.1589 0.061 Uiso 1 1 calc R
C8 C 0.0544(4) 0.7856(4) -0.02619(15) 0.0397(8) Uani 1 1 d .
C5 C -0.3239(5) 0.6323(4) -0.04940(17) 0.0508(9) Uani 1 1 d .
H5 H -0.4538 0.5806 -0.0585 0.061 Uiso 1 1 calc R
C4 C -0.1961(4) 0.6552(4) 0.02249(16) 0.0446(8) Uani 1 1 d .
H4 H -0.2361 0.6197 0.0626 0.054 Uiso 1 1 calc R
C7 C -0.0729(5) 0.7627(4) -0.10019(16) 0.0464(8) Uani 1 1 d .
H7 H -0.0321 0.7974 -0.1403 0.056 Uiso 1 1 calc R
C1 C 0.5129(5) 0.9234(4) 0.13229(16) 0.0450(9) Uani 1 1 d .
O3 O 0.1513(3) 0.6739(3) 0.23461(11) 0.0596(7) Uani 1 1 d .
H3A H 0.1811 0.6956 0.2811 0.089 Uiso 1 1 d R
H3B H 0.1531 0.5595 0.2292 0.089 Uiso 1 1 d R
O4 O 0.7601(4) 0.5331(4) 0.20669(14) 0.0781(8) Uani 1 1 d .
H4A H 0.6859 0.6128 0.1774 0.117 Uiso 1 1 d R
H4B H 0.7162 0.5215 0.2433 0.117 Uiso 1 1 d R

loop_
_atom_site_aniso_label
_atom_site_aniso_U_11
_atom_site_aniso_U_22
_atom_site_aniso_U_33
_atom_site_aniso_U_23
_atom_site_aniso_U_13
_atom_site_aniso_U_12
O1 0.0469(13) 0.0749(16) 0.0479(12) 0.0032(11) 0.0174(10) -0.0096(12)
O2 0.0553(13) 0.0858(18) 0.0340(10) -0.0004(11) 0.0111(9) -0.0135(13)
N1 0.0489(14) 0.0454(15) 0.0313(11) 0.0010(11) 0.0139(10) 0.0005(12)
N2 0.0384(13) 0.0531(16) 0.0354(12) 0.0001(12) 0.0134(10) -0.0053(12)
C2 0.0401(16) 0.0382(17) 0.0407(15) 0.0036(13) 0.0139(13) 0.0052(14)
C3 0.0415(16) 0.0356(17) 0.0369(14) -0.0011(13) 0.0107(12) 0.0016(14)
C6 0.0487(19) 0.053(2) 0.0445(16) -0.0006(15) 0.0060(15) 0.0000(16)
C8 0.0472(17) 0.0346(16) 0.0367(14) 0.0011(13) 0.0132(13) 0.0028(14)
C5 0.0458(18) 0.049(2) 0.0576(18) -0.0017(16) 0.0178(15) -0.0012(15)
C4 0.0428(17) 0.0485(19) 0.0435(15) 0.0001(14) 0.0158(13) -0.0018(15)
C7 0.0513(17) 0.051(2) 0.0367(14) 0.0006(14) 0.0150(13) 0.0031(16)
C1 0.0483(18) 0.0446(19) 0.0415(16) -0.0023(14) 0.0142(14) -0.0005(15)
O3 0.0744(15) 0.0644(15) 0.0394(11) 0.0054(11) 0.0185(10) 0.0055(12)
O4 0.0666(16) 0.094(2) 0.0722(15) 0.0173(14) 0.0217(13) 0.0001(15)

loop_
_atom_type_symbol
_atom_type_description
_atom_type_scat_dispersion_real
_atom_type_scat_dispersion_imag
_atom_type_scat_source
C C 0.0033 0.0016 'International Tables Vol C Tables 4.2.6.8 and 6.1.1.4'
H H 0.0000 0.0000 'International Tables Vol C Tables 4.2.6.8 and 6.1.1.4'
N N 0.0061 0.0033 'International Tables Vol C Tables 4.2.6.8 and 6.1.1.4'
O O 0.0106 0.0060 'International Tables Vol C Tables 4.2.6.8 and 6.1.1.4'

loop_
_geom_angle_atom_site_label_1
_geom_angle_atom_site_label_2
_geom_angle_atom_site_label_3
_geom_angle
C2 N1 C3 108.7(2)
C2 N1 H1A 125.6
C3 N1 H1A 125.6
C2 N2 C8 109.1(2)
C2 N2 H2 125.4
C8 N2 H2 125.4
N2 C2 N1 109.1(2)
N2 C2 C1 125.5(3)
N1 C2 C1 125.4(3)
C8 C3 N1 106.9(2)
C8 C3 C4 120.8(3)
N1 C3 C4 132.3(3)
C7 C6 C5 121.8(3)
C7 C6 H6 119.1
C5 C6 H6 119.1
C3 C8 N2 106.1(2)
C3 C8 C7 122.7(3)
N2 C8 C7 131.2(3)
C4 C5 C6 121.4(3)
C4 C5 H5 119.3
C6 C5 H5 119.3
C5 C4 C3 117.6(3)
C5 C4 H4 121.2
C3 C4 H4 121.2
C6 C7 C8 115.8(3)
C6 C7 H7 122.1
C8 C7 H7 122.1
O1 C1 O2 128.6(3)
O1 C1 C2 115.7(3)
O2 C1 C2 115.7(3)
H3A O3 H3B 107.7
H4A O4 H4B 107.7

loop_
_geom_bond_atom_site_label_1
_geom_bond_atom_site_label_2
_geom_bond_distance
O1 C1 1.235(4)
O2 C1 1.240(4)
N1 C2 1.335(4)
N1 C3 1.384(3)
N1 H1A 0.8600
N2 C2 1.328(3)
N2 C8 1.390(4)
N2 H2 0.8600
C2 C1 1.514(4)
C3 C8 1.381(4)
C3 C4 1.389(4)
C6 C7 1.379(4)
C6 C5 1.409(5)
C6 H6 0.9300
C8 C7 1.390(4)
C5 C4 1.360(4)
C5 H5 0.9300
C4 H4 0.9300
C7 H7 0.9300
O3 H3A 0.8500
O3 H3B 0.8500
O4 H4A 0.8501
O4 H4B 0.8500

loop_
_geom_hbond_atom_site_label_D
_geom_hbond_atom_site_label_H
_geom_hbond_atom_site_label_A
_geom_hbond_distance_DH
_geom_hbond_distance_HA
_geom_hbond_distance_DA
_geom_hbond_angle_DHA
_geom_hbond_site_symmetry_A
N1 H1A O3 0.86 1.86 2.714(3) 170.2 .
N2 H2 O1 0.86 1.86 2.669(3) 155.6 3_675
O3 H3B O2 0.85 2.38 2.855(3) 116.0 2_645
O4 H4A O2 0.85 2.52 3.157(4) 132.9 .
O4 H4B O2 0.85 2.47 3.242(4) 152.3 2_645
